data_2209952
loop_
_publ_author_name
'Chu-Yi Yu'
'Qing-Yun Su'
'Qian Li'
'Li-Ben Wang'

_publ_section_title
;
 1,6-Diazidodiamantane
;
_journal_coeditor_code LH2144
_journal_issue 8
_journal_name_full 'Acta Crystallographica Section E'
_journal_page_first o3529
_journal_page_last o3530
_journal_paper_doi 10.1107/S1600536806028091
_journal_volume 62
_journal_year 2006
_chemical_formula_iupac 'C14 H18 N6'
_chemical_formula_moiety 'C14 H18 N6'
_chemical_formula_sum 'C14 H18 N6'
_chemical_formula_weight 270.33
_chemical_melting_point 362
_chemical_name_common 1,6-diazidodiamantane
_chemical_name_systematic
;
1,6-Diazidodiamantane
;
_space_group_IT_number 2
_symmetry_cell_setting triclinic
_symmetry_space_group_name_Hall '-P 1'
_symmetry_space_group_name_H-M 'P -1'
_atom_sites_solution_hydrogens geom
_atom_sites_solution_primary direct
_atom_sites_solution_secondary difmap
_audit_creation_method SHELXL97
_cell_angle_alpha 76.36(2)
_cell_angle_beta 67.78(2)
_cell_angle_gamma 77.75(2)
_cell_formula_units_Z 1
_cell_length_a 6.574(9)
_cell_length_b 7.036(9)
_cell_length_c 7.478(10)
_cell_measurement_reflns_used 480
_cell_measurement_temperature 294(2)
_cell_measurement_theta_max 25.81
_cell_measurement_theta_min 2.99
_cell_volume 308.3(7)
_computing_cell_refinement 'SAINT (Bruker, 1997)'
_computing_data_collection 'SMART (Bruker, 1997)'
_computing_data_reduction SAINT
_computing_molecular_graphics 'SHELXTL (Bruker, 1997)'
_computing_publication_material SHELXTL
_computing_structure_refinement 'SHELXL97 (Sheldrick, 1997)'
_computing_structure_solution 'SHELXS97 (Sheldrick, 1997)'
_diffrn_ambient_temperature 294(2)
_diffrn_measured_fraction_theta_full 0.990
_diffrn_measured_fraction_theta_max 0.990
_diffrn_measurement_device_type 'Bruker SMART CCD area-detector'
_diffrn_measurement_method '\f and \w'
_diffrn_radiation_monochromator graphite
_diffrn_radiation_source 'fine-focus sealed tube'
_diffrn_radiation_type MoK\a
_diffrn_radiation_wavelength 0.71073
_diffrn_reflns_av_R_equivalents 0.0204
_diffrn_reflns_av_sigmaI/netI 0.0476
_diffrn_reflns_limit_h_max 7
_diffrn_reflns_limit_h_min -7
_diffrn_reflns_limit_k_max 6
_diffrn_reflns_limit_k_min -8
_diffrn_reflns_limit_l_max 6
_diffrn_reflns_limit_l_min -8
_diffrn_reflns_number 1555
_diffrn_reflns_theta_full 25.02
_diffrn_reflns_theta_max 25.02
_diffrn_reflns_theta_min 2.99
_exptl_absorpt_coefficient_mu 0.094
_exptl_absorpt_correction_T_max 0.990
_exptl_absorpt_correction_T_min 0.790
_exptl_absorpt_correction_type multi-scan
_exptl_absorpt_process_details '(SADABS; Bruker, 1997)'
_exptl_crystal_colour colourless
_exptl_crystal_density_diffrn 1.456
_exptl_crystal_density_method 'not measured'
_exptl_crystal_description block
_exptl_crystal_F_000 144
_exptl_crystal_size_max 0.22
_exptl_crystal_size_mid 0.16
_exptl_crystal_size_min 0.14
_refine_diff_density_max 0.198
_refine_diff_density_min -0.243
_refine_ls_extinction_method none
_refine_ls_goodness_of_fit_ref 1.062
_refine_ls_hydrogen_treatment constr
_refine_ls_matrix_type full
_refine_ls_number_parameters 91
_refine_ls_number_reflns 1084
_refine_ls_number_restraints 0
_refine_ls_restrained_S_all 1.062
_refine_ls_R_factor_all 0.0988
_refine_ls_R_factor_gt 0.0561
_refine_ls_shift/su_max 0.000
_refine_ls_shift/su_mean 0.000
_refine_ls_structure_factor_coef Fsqd
_refine_ls_weighting_details 'calc w = 1/[\s^2^(Fo^2^)+(0.0886P)^2^+0.0788P] where P=(Fo^2^+2Fc^2^)/3'
_refine_ls_weighting_scheme calc
_refine_ls_wR_factor_gt 0.1575
_refine_ls_wR_factor_ref 0.1821
_reflns_number_gt 633
_reflns_number_total 1084
_reflns_threshold_expression I>2\s(I)
_cod_data_source_file lh2144.cif
_cod_data_source_block I
_cod_depositor_comments
;
The following automatic conversions were performed:
'_symmetry_cell_setting' value 'Triclinic' changed to 'triclinic'
according to '/home/saulius/struct/CIF-dictionaries/cif_core.dic'
dictionary named 'cif_core.dic' version 2.4.1 from 2010-06-29.

Automatic conversion script
Id: cif_fix_enum 1527 2010-12-29 10:47:43Z saulius 

The following automatic conversions were performed:

'_symmetry_cell_setting' value 'Triclinic' changed to 'triclinic'
according to /home/saulius/struct/CIF-dictionaries/cif_core.dic
dictionary named 'cif_core.dic' version 2.4.1 from 2010-06-29.

Automatic conversion script
Id: cif_fix_values 1715 2011-07-08 13:25:40Z adriana 
;
_cod_database_code 2209952
_cod_database_fobs_code 2209952

loop_
_symmetry_equiv_pos_as_xyz
'x, y, z'
'-x, -y, -z'

loop_
_atom_site_type_symbol
_atom_site_label
_atom_site_fract_x
_atom_site_fract_y
_atom_site_fract_z
_atom_site_U_iso_or_equiv
_atom_site_adp_type
_atom_site_calc_flag
_atom_site_refinement_flags
_atom_site_occupancy
N N1 0.2562(4) 0.1679(4) 0.2526(4) 0.0526(8) Uani d . 1
N N2 0.2409(4) 0.3394(5) 0.1794(4) 0.0539(8) Uani d . 1
N N3 0.2209(7) 0.4919(6) 0.0994(5) 0.0939(13) Uani d . 1
C C1 0.3438(4) 0.1177(4) 0.4136(4) 0.0367(7) Uani d . 1
C C2 0.3428(4) -0.1005(4) 0.4827(4) 0.0383(8) Uani d . 1
H H2 0.1907 -0.1301 0.5250 0.046 Uiso calc R 1
C C3 0.4895(5) -0.2126(5) 0.3193(4) 0.0463(8) Uani d . 1
H H3A 0.4865 -0.3532 0.3652 0.056 Uiso calc R 1
H H3B 0.4356 -0.1741 0.2100 0.056 Uiso calc R 1
C C4 0.7255(5) 0.0489(5) 0.1835(4) 0.0488(9) Uani d . 1
H H4A 0.8762 0.0776 0.1421 0.059 Uiso calc R 1
H H4B 0.6759 0.0903 0.0717 0.059 Uiso calc R 1
C C5 0.5779(4) 0.1592(4) 0.3446(4) 0.0388(8) Uani d . 1
H H5 0.5811 0.3011 0.2963 0.047 Uiso calc R 1
C C6 0.1982(5) 0.2285(5) 0.5766(4) 0.0484(8) Uani d . 1
H H6A 0.1989 0.3693 0.5299 0.058 Uiso calc R 1
H H6B 0.0469 0.2012 0.6187 0.058 Uiso calc R 1
C C7 0.2802(5) 0.1677(5) 0.7452(4) 0.0463(8) Uani d . 1
H H7 0.1842 0.2401 0.8511 0.056 Uiso calc R 1

loop_
_atom_site_aniso_label
_atom_site_aniso_U_11
_atom_site_aniso_U_22
_atom_site_aniso_U_33
_atom_site_aniso_U_12
_atom_site_aniso_U_13
_atom_site_aniso_U_23
N1 0.0645(18) 0.0541(19) 0.0503(16) -0.0050(13) -0.0358(14) -0.0058(14)
N2 0.0641(19) 0.055(2) 0.0446(16) 0.0088(15) -0.0284(14) -0.0112(15)
N3 0.141(4) 0.063(3) 0.081(2) 0.015(2) -0.065(2) 0.001(2)
C1 0.0383(15) 0.0437(18) 0.0322(15) -0.0058(13) -0.0162(13) -0.0070(12)
C2 0.0387(16) 0.0435(19) 0.0369(16) -0.0142(13) -0.0142(13) -0.0054(13)
C3 0.062(2) 0.0435(19) 0.0415(17) -0.0104(15) -0.0230(15) -0.0115(14)
C4 0.0473(17) 0.065(2) 0.0288(15) -0.0141(15) -0.0049(14) -0.0067(14)
C5 0.0470(17) 0.0375(17) 0.0321(15) -0.0134(13) -0.0126(13) -0.0014(12)
C6 0.0493(18) 0.049(2) 0.0466(19) 0.0027(14) -0.0167(15) -0.0150(15)
C7 0.0485(17) 0.055(2) 0.0320(15) 0.0008(14) -0.0069(13) -0.0197(14)

loop_
_atom_type_symbol
_atom_type_description
_atom_type_scat_dispersion_real
_atom_type_scat_dispersion_imag
_atom_type_scat_source
C C 0.0033 0.0016 'International Tables Vol C Tables 4.2.6.8 and 6.1.1.4'
H H 0.0000 0.0000 'International Tables Vol C Tables 4.2.6.8 and 6.1.1.4'
N N 0.0061 0.0033 'International Tables Vol C Tables 4.2.6.8 and 6.1.1.4'

loop_
_geom_angle_atom_site_label_1
_geom_angle_atom_site_label_2
_geom_angle_atom_site_label_3
_geom_angle_site_symmetry_1
_geom_angle_site_symmetry_3
_geom_angle
N2 N1 C1 . . 115.8(3)
N3 N2 N1 . . 173.3(4)
N1 C1 C5 . . 111.3(2)
N1 C1 C2 . . 106.0(2)
C5 C1 C2 . . 108.3(2)
N1 C1 C6 . . 110.1(3)
C5 C1 C6 . . 110.7(2)
C2 C1 C6 . . 110.4(2)
C1 C2 C5 . 2_656 108.3(2)
C1 C2 C3 . . 110.6(2)
C5 C2 C3 2_656 . 110.9(3)
C1 C2 H2 . . 109.0
C5 C2 H2 2_656 . 109.0
C3 C2 H2 . . 109.0
C7 C3 C2 2_656 . 109.1(2)
C7 C3 H3A 2_656 . 109.9
C2 C3 H3A . . 109.9
C7 C3 H3B 2_656 . 109.9
C2 C3 H3B . . 109.9
H3A C3 H3B . . 108.3
C5 C4 C7 . 2_656 109.5(2)
C5 C4 H4A . . 109.8
C7 C4 H4A 2_656 . 109.8
C5 C4 H4B . . 109.8
C7 C4 H4B 2_656 . 109.8
H4A C4 H4B . . 108.2
C4 C5 C1 . . 111.4(2)
C4 C5 C2 . 2_656 110.3(3)
C1 C5 C2 . 2_656 108.1(2)
C4 C5 H5 . . 109.0
C1 C5 H5 . . 109.0
C2 C5 H5 2_656 . 109.0
C7 C6 C1 . . 109.9(3)
C7 C6 H6A . . 109.7
C1 C6 H6A . . 109.7
C7 C6 H6B . . 109.7
C1 C6 H6B . . 109.7
H6A C6 H6B . . 108.2
C3 C7 C6 2_656 . 109.5(3)
C3 C7 C4 2_656 2_656 110.1(3)
C6 C7 C4 . 2_656 108.8(3)
C3 C7 H7 2_656 . 109.5
C6 C7 H7 . . 109.5
C4 C7 H7 2_656 . 109.5

loop_
_geom_bond_atom_site_label_1
_geom_bond_atom_site_label_2
_geom_bond_site_symmetry_2
_geom_bond_distance
N1 N2 . 1.202(4)
N1 C1 . 1.464(4)
N2 N3 . 1.106(4)
C1 C5 . 1.497(4)
C1 C2 . 1.501(4)
C1 C6 . 1.503(4)
C2 C5 2_656 1.509(4)
C2 C3 . 1.512(4)
C2 H2 . 0.9800
C3 C7 2_656 1.484(4)
C3 H3A . 0.9700
C3 H3B . 0.9700
C4 C5 . 1.494(4)
C4 C7 2_656 1.495(4)
C4 H4A . 0.9700
C4 H4B . 0.9700
C5 H5 . 0.9800
C6 C7 . 1.492(4)
C6 H6A . 0.9700
C6 H6B . 0.9700
C7 H7 . 0.9800

loop_
_geom_torsion_atom_site_label_1
_geom_torsion_atom_site_label_2
_geom_torsion_atom_site_label_3
_geom_torsion_atom_site_label_4
_geom_torsion_site_symmetry_1
_geom_torsion_site_symmetry_4
_geom_torsion
N2 N1 C1 C5 . . -63.7(3)
N2 N1 C1 C2 . . 178.8(2)
N2 N1 C1 C6 . . 59.4(4)
N1 C1 C2 C5 . 2_656 -177.5(2)
C5 C1 C2 C5 . 2_656 63.0(3)
C6 C1 C2 C5 . 2_656 -58.2(3)
N1 C1 C2 C3 . . 60.9(3)
C5 C1 C2 C3 . . -58.6(3)
C6 C1 C2 C3 . . -179.9(2)
C1 C2 C3 C7 . 2_656 60.0(3)
C5 C2 C3 C7 2_656 2_656 -60.0(3)
C7 C4 C5 C1 2_656 . -59.0(3)
C7 C4 C5 C2 2_656 2_656 61.0(3)
N1 C1 C5 C4 . . -57.6(3)
C2 C1 C5 C4 . . 58.4(3)
C6 C1 C5 C4 . . 179.6(2)
N1 C1 C5 C2 . 2_656 -179.0(2)
C2 C1 C5 C2 . 2_656 -62.9(3)
C6 C1 C5 C2 . 2_656 58.2(3)
N1 C1 C6 C7 . . 176.6(2)
C5 C1 C6 C7 . . -59.9(3)
C2 C1 C6 C7 . . 59.9(3)
C1 C6 C7 C3 . 2_656 60.2(3)
C1 C6 C7 C4 . 2_656 -60.1(3)
